data_7063118
loop_
_publ_author_name
'Halder, Supriyo'
'Naskar, Srijita'
'Jana, Debashis'
'Kanrar, Gopal'
'Pramanik, Kausikisankar'
'Ganguly, Sanjib'

_publ_section_title
;
 Ruthenium complexes of redox non-innocent aryl-azo-oximes for catalytic
 \a-alkylation of ketones and synthesis of 2-substituted quinolines
;
_journal_issue 18
_journal_name_full 'New Journal of Chemistry'
_journal_page_first 8181
_journal_page_last 8194
_journal_paper_doi 10.1039/D4NJ00391H
_journal_volume 48
_journal_year 2024
_chemical_formula_moiety 'C50 H40 Cl N3 O3 P2 Ru'
_chemical_formula_sum 'C50 H40 Cl N3 O3 P2 Ru'
_chemical_formula_weight 929.31
_space_group_crystal_system monoclinic
_space_group_IT_number 14
_space_group_name_Hall '-P 2ybc'
_space_group_name_H-M_alt 'P 1 21/c 1'
_atom_sites_solution_hydrogens geom
_atom_sites_solution_primary dual
_audit_creation_date 2023-06-11
_audit_creation_method
;
Olex2 1.5
(compiled 2023.03.06 svn.rbb2c1857 for OlexSys, GUI svn.r6748)
;
_audit_update_record
;
2023-10-25 deposited with the CCDC.	2024-04-03 downloaded from the CCDC.
;
_cell_angle_alpha 90
_cell_angle_beta 109.084(3)
_cell_angle_gamma 90
_cell_formula_units_Z 4
_cell_length_a 20.1633(17)
_cell_length_b 12.2066(10)
_cell_length_c 18.6526(16)
_cell_measurement_reflns_used 9688
_cell_measurement_temperature 273.15
_cell_measurement_theta_max 29.13
_cell_measurement_theta_min 2.66
_cell_volume 4338.6(6)
_computing_cell_refinement 'SAINT V8.38A (Bruker, 2018)'
_computing_data_reduction 'SAINT V8.38A (Bruker, 2018)'
_computing_molecular_graphics 'Olex2 1.5 (Dolomanov et al., 2009)'
_computing_publication_material 'Olex2 1.5 (Dolomanov et al., 2009)'
_computing_structure_refinement 'SHELXL 2018/3 (Sheldrick, 2015)'
_computing_structure_solution 'SHELXT 2018/2 (Sheldrick, 2018)'
_diffrn_ambient_temperature 273.15
_diffrn_measured_fraction_theta_full 0.997
_diffrn_measured_fraction_theta_max 0.994
_diffrn_measurement_device_type 'Bruker D8 QUEST SC-XRD'
_diffrn_measurement_method '\f and \w scans'
_diffrn_radiation_type MoK\a
_diffrn_radiation_wavelength 0.71073
_diffrn_reflns_av_R_equivalents 0.0583
_diffrn_reflns_av_unetI/netI 0.0299
_diffrn_reflns_Laue_measured_fraction_full 0.997
_diffrn_reflns_Laue_measured_fraction_max 0.994
_diffrn_reflns_limit_h_max 27
_diffrn_reflns_limit_h_min -27
_diffrn_reflns_limit_k_max 16
_diffrn_reflns_limit_k_min -16
_diffrn_reflns_limit_l_max 25
_diffrn_reflns_limit_l_min -25
_diffrn_reflns_number 98620
_diffrn_reflns_point_group_measured_fraction_full 0.997
_diffrn_reflns_point_group_measured_fraction_max 0.994
_diffrn_reflns_theta_full 25.242
_diffrn_reflns_theta_max 29.177
_diffrn_reflns_theta_min 2.585
_diffrn_source_current 1.0
_diffrn_source_power 0.05
_diffrn_source_voltage 50.0
_diffrn_standards_number 0
_exptl_absorpt_coefficient_mu 0.543
_exptl_absorpt_correction_T_max 0.7458
_exptl_absorpt_correction_T_min 0.4790
_exptl_absorpt_correction_type gaussian
_exptl_absorpt_process_details
;
SADABS-2016/2 (Bruker,2016/2) was used for absorption correction.
wR2(int) was 0.1631 before and 0.0751 after correction.
The Ratio of minimum to maximum transmission is 0.6423.
The \l/2 correction factor is Not present.
;
_exptl_crystal_colour 'metallic dark pink'
_exptl_crystal_colour_lustre metallic
_exptl_crystal_colour_modifier dark
_exptl_crystal_colour_primary pink
_exptl_crystal_density_diffrn 1.423
_exptl_crystal_description block
_exptl_crystal_F_000 1904
_exptl_crystal_size_max 0.35
_exptl_crystal_size_mid 0.26
_exptl_crystal_size_min 0.18
_refine_diff_density_max 0.595
_refine_diff_density_min -0.775
_refine_diff_density_rms 0.065
_refine_ls_extinction_method none
_refine_ls_goodness_of_fit_ref 1.086
_refine_ls_hydrogen_treatment constr
_refine_ls_matrix_type full
_refine_ls_number_parameters 542
_refine_ls_number_reflns 11679
_refine_ls_number_restraints 0
_refine_ls_restrained_S_all 1.086
_refine_ls_R_factor_all 0.0460
_refine_ls_R_factor_gt 0.0342
_refine_ls_shift/su_max 0.001
_refine_ls_shift/su_mean 0.000
_refine_ls_structure_factor_coef Fsqd
_refine_ls_weighting_details 'w=1/[\s^2^(Fo^2^)+(0.0279P)^2^+3.4339P] where P=(Fo^2^+2Fc^2^)/3'
_refine_ls_weighting_scheme calc
_refine_ls_wR_factor_gt 0.0781
_refine_ls_wR_factor_ref 0.0887
_reflns_Friedel_coverage 0.000
_reflns_number_gt 9829
_reflns_number_total 11679
_reflns_threshold_expression 'I > 2\s(I)'
_cod_data_source_file d4nj00391h2.cif
_cod_data_source_block 4a
_cod_depositor_comments 'Adding full bibliography for 7063114--7063119.cif.'
_cod_database_code 7063118
_shelx_shelxl_version_number 2018/3
_shelx_space_group_comment
;
The symmetry employed for this shelxl refinement is uniquely defined
by the following loop, which should always be used as a source of
symmetry information in preference to the above space-group names.
They are only intended as comments.
;
_shelx_estimated_absorpt_t_max 0.909
_shelx_estimated_absorpt_t_min 0.833
_olex2_refinement_description
;
1. Fixed Uiso
 At 1.2 times of:
  All C(H) groups
 At 1.5 times of:
  All O(H) groups
2.a Aromatic/amide H refined with riding coordinates:
 C4(H4), C5(H5), C6(H6), C7(H7), C10(H10), C11(H11), C12(H12), C13(H13),
 C14(H14), C16(H16), C17(H17), C18(H18), C19(H19), C20(H20), C22(H22), C23(H23),
  C24(H24), C25(H25), C26(H26), C28(H28), C29(H29), C30(H30), C31(H31),
 C32(H32), C34(H34), C35(H35), C36(H36), C37(H37), C38(H38), C40(H40), C41(H41),
  C42(H42), C43(H43), C44(H44), C46(H46), C47(H47), C48(H48), C49(H49), C50(H50)
2.b Idealised tetrahedral OH refined as rotating group:
 O3(H3)
;
_olex2_submission_special_instructions 'No special instructions were received'

loop_
_space_group_symop_operation_xyz
'x, y, z'
'-x, y+1/2, -z+1/2'
'-x, -y, -z'
'x, -y-1/2, z-1/2'

loop_
_atom_site_label
_atom_site_type_symbol
_atom_site_fract_x
_atom_site_fract_y
_atom_site_fract_z
_atom_site_U_iso_or_equiv
_atom_site_adp_type
_atom_site_occupancy
_atom_site_site_symmetry_order
_atom_site_calc_flag
_atom_site_refinement_flags_posn
_atom_site_refinement_flags_adp
_atom_site_refinement_flags_occupancy
_atom_site_disorder_assembly
_atom_site_disorder_group
Ru1 Ru 0.20754(2) 0.59198(2) 0.33757(2) 0.02790(5) Uani 1 1 d . . . . .
Cl1 Cl 0.09972(3) 0.57724(4) 0.23118(3) 0.04118(12) Uani 1 1 d . . . . .
P1 P 0.18066(3) 0.78500(4) 0.34065(3) 0.03344(11) Uani 1 1 d . . . . .
P2 P 0.22506(2) 0.39900(4) 0.32305(3) 0.02763(9) Uani 1 1 d . . . . .
O1 O 0.12209(10) 0.53634(16) 0.43895(10) 0.0585(5) Uani 1 1 d . . . . .
O2 O 0.26040(9) 0.63663(15) 0.20300(9) 0.0479(4) Uani 1 1 d . . . . .
O3 O 0.37366(14) 0.5461(3) 0.19296(16) 0.0968(9) Uani 1 1 d . . . . .
H3 H 0.332431 0.561815 0.185604 0.145 Uiso 1 1 calc R U . . .
N1 N 0.27515(9) 0.62868(15) 0.27615(9) 0.0356(3) Uani 1 1 d . . . . .
N2 N 0.35568(9) 0.63825(16) 0.39686(10) 0.0410(4) Uani 1 1 d . . . . .
N3 N 0.30277(8) 0.61187(14) 0.41823(9) 0.0338(3) Uani 1 1 d . . . . .
C1 C 0.15452(11) 0.55779(17) 0.40123(12) 0.0366(4) Uani 1 1 d . . . . .
C2 C 0.34120(11) 0.6473(2) 0.32040(13) 0.0430(5) Uani 1 1 d . . . . .
C3 C 0.40053(12) 0.6787(3) 0.29425(16) 0.0612(8) Uani 1 1 d . . . . .
C4 C 0.44514(15) 0.7615(3) 0.3339(2) 0.0822(11) Uani 1 1 d . . . A 1
H4 H 0.434680 0.799416 0.372123 0.099 Uiso 1 1 calc R U . A 1
C5 C 0.50546(18) 0.7878(5) 0.3164(3) 0.123(2) Uani 1 1 d . . . . .
H5 H 0.534750 0.843881 0.342282 0.148 Uiso 1 1 calc R U . A 1
C6 C 0.5213(2) 0.7312(6) 0.2614(3) 0.152(3) Uani 1 1 d . . . . .
H6 H 0.562571 0.746887 0.251549 0.183 Uiso 1 1 calc R U . . .
C7 C 0.4773(2) 0.6513(6) 0.2202(3) 0.128(2) Uani 1 1 d . . . . .
H7 H 0.488667 0.614488 0.182115 0.154 Uiso 1 1 calc R U . . .
C8 C 0.41513(16) 0.6247(4) 0.2350(2) 0.0840(12) Uani 1 1 d . . . . .
C9 C 0.32362(11) 0.59767(17) 0.49966(11) 0.0378(4) Uani 1 1 d . . . . .
C10 C 0.27802(13) 0.6249(2) 0.53876(13) 0.0486(5) Uani 1 1 d . . . . .
H10 H 0.233272 0.650970 0.512648 0.058 Uiso 1 1 calc R U . . .
C11 C 0.29956(17) 0.6131(3) 0.61715(15) 0.0647(8) Uani 1 1 d . . . . .
H11 H 0.269501 0.633071 0.643567 0.078 Uiso 1 1 calc R U . . .
C12 C 0.36510(17) 0.5720(3) 0.65598(15) 0.0712(9) Uani 1 1 d . . . . .
H12 H 0.379122 0.563658 0.708380 0.085 Uiso 1 1 calc R U . . .
C13 C 0.40951(15) 0.5436(3) 0.61705(15) 0.0662(8) Uani 1 1 d . . . . .
H13 H 0.453348 0.514344 0.643253 0.079 Uiso 1 1 calc R U . . .
C14 C 0.39000(12) 0.5577(2) 0.53879(13) 0.0498(6) Uani 1 1 d . . . . .
H14 H 0.421129 0.540539 0.513073 0.060 Uiso 1 1 calc R U . . .
C15 C 0.31323(10) 0.35831(16) 0.38115(11) 0.0347(4) Uani 1 1 d . . . . .
C16 C 0.32802(12) 0.3336(2) 0.45744(13) 0.0474(5) Uani 1 1 d . . . . .
H16 H 0.292400 0.336167 0.478897 0.057 Uiso 1 1 calc R U . . .
C17 C 0.39558(15) 0.3050(3) 0.50193(16) 0.0664(8) Uani 1 1 d . . . . .
H17 H 0.404845 0.287526 0.552812 0.080 Uiso 1 1 calc R U . . .
C18 C 0.44864(14) 0.3023(3) 0.4712(2) 0.0738(9) Uani 1 1 d . . . . .
H18 H 0.493716 0.282225 0.500987 0.089 Uiso 1 1 calc R U . . .
C19 C 0.43524(13) 0.3293(3) 0.3967(2) 0.0717(9) Uani 1 1 d . . . . .
H19 H 0.471642 0.329068 0.376370 0.086 Uiso 1 1 calc R U . . .
C20 C 0.36759(12) 0.3571(2) 0.35082(16) 0.0525(6) Uani 1 1 d . . . . .
H20 H 0.358931 0.374863 0.300085 0.063 Uiso 1 1 calc R U . . .
C21 C 0.21755(11) 0.34380(17) 0.22921(11) 0.0366(4) Uani 1 1 d . . . . .
C22 C 0.19661(18) 0.4062(2) 0.16478(14) 0.0607(7) Uani 1 1 d . . . . .
H22 H 0.187686 0.480454 0.167828 0.073 Uiso 1 1 calc R U . . .
C23 C 0.1886(2) 0.3586(3) 0.09466(16) 0.0855(11) Uani 1 1 d . . . . .
H23 H 0.174561 0.401763 0.051217 0.103 Uiso 1 1 calc R U . . .
C24 C 0.2011(2) 0.2498(3) 0.08848(16) 0.0768(10) Uani 1 1 d . . . . .
H24 H 0.196559 0.219311 0.041440 0.092 Uiso 1 1 calc R U . . .
C25 C 0.2200(2) 0.1870(3) 0.15143(19) 0.0885(12) Uani 1 1 d . . . . .
H25 H 0.227426 0.112364 0.147624 0.106 Uiso 1 1 calc R U . . .
C26 C 0.2285(2) 0.2333(2) 0.22195(16) 0.0779(10) Uani 1 1 d . . . . .
H26 H 0.241750 0.189095 0.264929 0.093 Uiso 1 1 calc R U . . .
C27 C 0.16750(10) 0.30465(15) 0.35111(10) 0.0310(4) Uani 1 1 d . . . . .
C28 C 0.19148(11) 0.20309(17) 0.38339(12) 0.0385(4) Uani 1 1 d . . . . .
H28 H 0.238631 0.184937 0.395090 0.046 Uiso 1 1 calc R U . . .
C29 C 0.14557(13) 0.12913(18) 0.39815(13) 0.0442(5) Uani 1 1 d . . . . .
H29 H 0.162202 0.061718 0.419871 0.053 Uiso 1 1 calc R U . . .
C30 C 0.07577(13) 0.15415(19) 0.38109(13) 0.0450(5) Uani 1 1 d . . . . .
H30 H 0.045219 0.104018 0.391152 0.054 Uiso 1 1 calc R U . . .
C31 C 0.05132(12) 0.2539(2) 0.34899(14) 0.0449(5) Uani 1 1 d . . . . .
H31 H 0.004091 0.271326 0.337643 0.054 Uiso 1 1 calc R U . . .
C32 C 0.09650(10) 0.32889(17) 0.33338(12) 0.0380(4) Uani 1 1 d . . . . .
H32 H 0.079254 0.395663 0.310971 0.046 Uiso 1 1 calc R U . . .
C33 C 0.12161(13) 0.80996(17) 0.39606(13) 0.0414(5) Uani 1 1 d . . . . .
C34 C 0.05230(14) 0.7765(2) 0.36210(16) 0.0565(6) Uani 1 1 d . . . . .
H34 H 0.039101 0.743454 0.314575 0.068 Uiso 1 1 calc R U . . .
C35 C 0.00279(18) 0.7916(3) 0.3980(2) 0.0759(9) Uani 1 1 d . . . . .
H35 H -0.043499 0.770383 0.374148 0.091 Uiso 1 1 calc R U . . .
C36 C 0.0221(2) 0.8379(3) 0.4688(2) 0.0860(11) Uani 1 1 d . . . . .
H36 H -0.011228 0.847999 0.492911 0.103 Uiso 1 1 calc R U . . .
C37 C 0.0902(2) 0.8694(3) 0.50422(18) 0.0788(10) Uani 1 1 d . . . . .
H37 H 0.103124 0.899764 0.552580 0.095 Uiso 1 1 calc R U . . .
C38 C 0.14048(17) 0.8563(2) 0.46808(14) 0.0569(7) Uani 1 1 d . . . . .
H38 H 0.186534 0.878465 0.492180 0.068 Uiso 1 1 calc R U . . .
C39 C 0.13394(11) 0.85275(16) 0.25065(12) 0.0361(4) Uani 1 1 d . . . . .
C40 C 0.14297(12) 0.82011(19) 0.18310(13) 0.0422(5) Uani 1 1 d . . . . .
H40 H 0.169526 0.758230 0.182002 0.051 Uiso 1 1 calc R U . . .
C41 C 0.11224(14) 0.8801(2) 0.11703(14) 0.0530(6) Uani 1 1 d . . . . .
H41 H 0.118830 0.858495 0.072021 0.064 Uiso 1 1 calc R U . . .
C42 C 0.07211(15) 0.9713(2) 0.11785(16) 0.0602(7) Uani 1 1 d . . . . .
H42 H 0.052208 1.011595 0.073692 0.072 Uiso 1 1 calc R U . . .
C43 C 0.06162(15) 1.0025(2) 0.18405(16) 0.0592(7) Uani 1 1 d . . . . .
H43 H 0.033832 1.063216 0.184337 0.071 Uiso 1 1 calc R U . . .
C44 C 0.09223(13) 0.94409(19) 0.25061(14) 0.0484(5) Uani 1 1 d . . . . .
H44 H 0.084919 0.965835 0.295227 0.058 Uiso 1 1 calc R U . . .
C45 C 0.25794(12) 0.87393(18) 0.37832(13) 0.0438(5) Uani 1 1 d . . . . .
C46 C 0.30047(16) 0.8690(2) 0.45462(16) 0.0645(8) Uani 1 1 d . . . . .
H46 H 0.289474 0.820049 0.487249 0.077 Uiso 1 1 calc R U . . .
C47 C 0.35865(19) 0.9362(3) 0.4819(2) 0.0883(12) Uani 1 1 d . . . . .
H47 H 0.385575 0.933778 0.533006 0.106 Uiso 1 1 calc R U . . .
C48 C 0.37674(18) 1.0065(3) 0.4338(2) 0.0854(11) Uani 1 1 d . . . . .
H48 H 0.416079 1.051080 0.452285 0.103 Uiso 1 1 calc R U . . .
C49 C 0.33697(16) 1.0111(2) 0.3588(2) 0.0706(8) Uani 1 1 d . . . . .
H49 H 0.349779 1.058021 0.326288 0.085 Uiso 1 1 calc R U . . .
C50 C 0.27745(13) 0.9459(2) 0.33073(16) 0.0535(6) Uani 1 1 d . . . . .
H50 H 0.250452 0.950319 0.279756 0.064 Uiso 1 1 calc R U . . .

loop_
_atom_site_aniso_label
_atom_site_aniso_U_11
_atom_site_aniso_U_22
_atom_site_aniso_U_33
_atom_site_aniso_U_23
_atom_site_aniso_U_13
_atom_site_aniso_U_12
Ru1 0.02915(8) 0.02777(7) 0.02495(7) 0.00154(5) 0.00632(5) -0.00032(5)
Cl1 0.0374(2) 0.0400(3) 0.0368(2) 0.0028(2) -0.00075(19) -0.00031(19)
P1 0.0387(3) 0.0273(2) 0.0312(2) -0.00007(18) 0.00721(19) -0.00126(19)
P2 0.0274(2) 0.0290(2) 0.0251(2) 0.00196(17) 0.00678(17) 0.00162(17)
O1 0.0703(12) 0.0633(11) 0.0553(10) -0.0082(9) 0.0389(9) -0.0166(9)
O2 0.0481(9) 0.0639(10) 0.0324(7) 0.0124(7) 0.0142(7) 0.0092(8)
O3 0.0768(16) 0.151(3) 0.0754(16) 0.0071(17) 0.0422(14) 0.0327(18)
N1 0.0356(8) 0.0385(9) 0.0321(8) 0.0083(7) 0.0102(7) 0.0039(7)
N2 0.0338(9) 0.0456(10) 0.0390(9) 0.0097(8) 0.0056(7) -0.0056(7)
N3 0.0307(8) 0.0363(8) 0.0305(8) 0.0015(6) 0.0049(6) -0.0037(6)
C1 0.0414(11) 0.0327(9) 0.0353(10) -0.0054(8) 0.0120(8) -0.0026(8)
C2 0.0351(10) 0.0503(12) 0.0423(11) 0.0147(10) 0.0109(9) -0.0002(9)
C3 0.0346(11) 0.091(2) 0.0565(15) 0.0381(15) 0.0125(10) 0.0022(12)
C4 0.0444(14) 0.106(3) 0.079(2) 0.053(2) -0.0032(13) -0.0170(16)
C5 0.0491(18) 0.186(5) 0.109(3) 0.098(4) -0.008(2) -0.036(2)
C6 0.0450(19) 0.293(8) 0.118(4) 0.129(5) 0.024(2) -0.004(3)
C7 0.059(2) 0.248(6) 0.092(3) 0.082(4) 0.044(2) 0.032(3)
C8 0.0473(16) 0.147(4) 0.0644(19) 0.046(2) 0.0277(14) 0.023(2)
C9 0.0414(11) 0.0378(10) 0.0273(9) -0.0002(8) 0.0017(8) -0.0101(8)
C10 0.0511(13) 0.0566(14) 0.0342(11) -0.0029(10) 0.0085(9) -0.0050(11)
C11 0.0738(19) 0.084(2) 0.0356(12) -0.0088(13) 0.0170(12) -0.0128(16)
C12 0.078(2) 0.095(2) 0.0282(11) 0.0018(13) 0.0006(12) -0.0211(17)
C13 0.0557(15) 0.084(2) 0.0393(13) 0.0114(13) -0.0114(11) -0.0109(14)
C14 0.0413(12) 0.0601(14) 0.0373(11) 0.0053(10) -0.0017(9) -0.0071(11)
C15 0.0290(9) 0.0335(9) 0.0371(10) 0.0001(8) 0.0045(7) 0.0018(7)
C16 0.0431(12) 0.0529(13) 0.0378(11) 0.0022(10) 0.0019(9) 0.0019(10)
C17 0.0561(16) 0.0714(18) 0.0498(15) 0.0033(13) -0.0126(12) 0.0067(14)
C18 0.0375(13) 0.080(2) 0.081(2) -0.0100(17) -0.0123(13) 0.0113(13)
C19 0.0297(12) 0.091(2) 0.090(2) -0.0188(18) 0.0123(13) 0.0032(13)
C20 0.0359(11) 0.0650(16) 0.0562(14) -0.0031(12) 0.0145(10) 0.0009(11)
C21 0.0418(10) 0.0389(10) 0.0289(9) -0.0024(8) 0.0111(8) 0.0031(8)
C22 0.098(2) 0.0490(14) 0.0350(12) 0.0016(10) 0.0215(13) 0.0100(14)
C23 0.149(3) 0.071(2) 0.0375(14) 0.0031(14) 0.0319(18) 0.020(2)
C24 0.117(3) 0.075(2) 0.0427(14) -0.0152(14) 0.0326(16) 0.0083(19)
C25 0.159(4) 0.0528(17) 0.0582(18) -0.0113(14) 0.042(2) 0.022(2)
C26 0.145(3) 0.0467(15) 0.0442(14) 0.0017(12) 0.0339(17) 0.0254(18)
C27 0.0321(9) 0.0304(9) 0.0285(8) -0.0009(7) 0.0072(7) -0.0028(7)
C28 0.0402(10) 0.0323(9) 0.0404(10) 0.0043(8) 0.0095(8) 0.0022(8)
C29 0.0581(14) 0.0307(10) 0.0405(11) 0.0039(9) 0.0114(10) -0.0037(9)
C30 0.0520(13) 0.0431(12) 0.0419(11) -0.0036(9) 0.0181(10) -0.0158(10)
C31 0.0344(10) 0.0477(12) 0.0525(13) -0.0027(10) 0.0140(9) -0.0054(9)
C32 0.0332(10) 0.0362(10) 0.0419(11) 0.0030(8) 0.0086(8) -0.0001(8)
C33 0.0581(13) 0.0293(9) 0.0391(11) -0.0007(8) 0.0190(10) 0.0029(9)
C34 0.0585(15) 0.0561(15) 0.0609(15) -0.0109(12) 0.0279(13) -0.0004(12)
C35 0.075(2) 0.076(2) 0.094(2) -0.0094(18) 0.0511(19) 0.0003(17)
C36 0.120(3) 0.072(2) 0.097(3) -0.008(2) 0.078(3) 0.003(2)
C37 0.141(3) 0.0575(17) 0.0555(17) -0.0088(14) 0.056(2) -0.001(2)
C38 0.093(2) 0.0375(12) 0.0425(12) -0.0019(10) 0.0253(13) -0.0031(12)
C39 0.0382(10) 0.0295(9) 0.0361(10) 0.0018(8) 0.0062(8) -0.0012(8)
C40 0.0441(11) 0.0405(11) 0.0419(11) 0.0058(9) 0.0141(9) 0.0027(9)
C41 0.0604(15) 0.0572(14) 0.0394(12) 0.0113(11) 0.0137(11) 0.0021(12)
C42 0.0656(17) 0.0531(14) 0.0501(14) 0.0192(12) 0.0029(12) 0.0057(12)
C43 0.0636(16) 0.0400(12) 0.0630(16) 0.0080(11) 0.0055(13) 0.0129(11)
C44 0.0584(14) 0.0350(10) 0.0452(12) -0.0017(9) 0.0081(10) 0.0060(10)
C45 0.0439(12) 0.0312(10) 0.0477(12) -0.0028(9) 0.0034(9) -0.0035(9)
C46 0.0730(18) 0.0470(14) 0.0534(15) 0.0010(12) -0.0069(13) -0.0118(13)
C47 0.081(2) 0.073(2) 0.078(2) -0.0064(18) -0.0181(18) -0.0277(18)
C48 0.0595(18) 0.0596(18) 0.115(3) -0.0142(19) -0.0011(19) -0.0212(15)
C49 0.0553(16) 0.0533(16) 0.099(2) 0.0068(16) 0.0194(16) -0.0140(13)
C50 0.0454(13) 0.0477(13) 0.0632(16) 0.0036(12) 0.0119(11) -0.0053(11)

loop_
_atom_type_symbol
_atom_type_description
_atom_type_scat_dispersion_real
_atom_type_scat_dispersion_imag
_atom_type_scat_source
C C 0.0033 0.0016 'International Tables Vol C Tables 4.2.6.8 and 6.1.1.4'
H H 0.0000 0.0000 'International Tables Vol C Tables 4.2.6.8 and 6.1.1.4'
Cl Cl 0.1484 0.1585 'International Tables Vol C Tables 4.2.6.8 and 6.1.1.4'
N N 0.0061 0.0033 'International Tables Vol C Tables 4.2.6.8 and 6.1.1.4'
O O 0.0106 0.0060 'International Tables Vol C Tables 4.2.6.8 and 6.1.1.4'
P P 0.1023 0.0942 'International Tables Vol C Tables 4.2.6.8 and 6.1.1.4'
Ru Ru -1.2594 0.8363 'International Tables Vol C Tables 4.2.6.8 and 6.1.1.4'

loop_
_geom_angle_atom_site_label_1
_geom_angle_atom_site_label_2
_geom_angle_atom_site_label_3
_geom_angle
_geom_angle_site_symmetry_1
_geom_angle_site_symmetry_3
_geom_angle_publ_flag
P1 Ru1 Cl1 86.787(18) . . ?
P2 Ru1 Cl1 87.741(17) . . ?
P2 Ru1 P1 174.454(17) . . ?
N1 Ru1 Cl1 97.93(5) . . ?
N1 Ru1 P1 89.75(5) . . ?
N1 Ru1 P2 90.12(5) . . ?
N3 Ru1 Cl1 173.48(5) . . ?
N3 Ru1 P1 91.77(5) . . ?
N3 Ru1 P2 93.57(5) . . ?
N3 Ru1 N1 75.69(7) . . ?
C1 Ru1 Cl1 87.58(6) . . ?
C1 Ru1 P1 91.32(6) . . ?
C1 Ru1 P2 89.34(6) . . ?
C1 Ru1 N1 174.44(8) . . ?
C1 Ru1 N3 98.82(8) . . ?
C33 P1 Ru1 111.43(7) . . ?
C33 P1 C45 108.10(11) . . ?
C39 P1 Ru1 117.99(7) . . ?
C39 P1 C33 101.93(10) . . ?
C39 P1 C45 101.61(10) . . ?
C45 P1 Ru1 114.51(7) . . ?
C15 P2 Ru1 110.48(7) . . ?
C15 P2 C21 103.14(10) . . ?
C15 P2 C27 104.19(9) . . ?
C21 P2 Ru1 119.78(7) . . ?
C27 P2 Ru1 116.96(6) . . ?
C27 P2 C21 100.34(9) . . ?
C8 O3 H3 109.5 . . ?
O2 N1 Ru1 128.49(13) . . ?
O2 N1 C2 118.32(18) . . ?
C2 N1 Ru1 113.18(14) . . ?
N3 N2 C2 115.19(17) . . ?
N2 N3 Ru1 118.43(13) . . ?
N2 N3 C9 111.51(16) . . ?
C9 N3 Ru1 130.03(13) . . ?
O1 C1 Ru1 179.2(2) . . ?
N1 C2 N2 117.47(19) . . ?
N1 C2 C3 126.1(2) . . ?
N2 C2 C3 116.4(2) . . ?
C4 C3 C2 117.6(3) . . ?
C4 C3 C8 119.7(3) . . ?
C8 C3 C2 122.6(3) . . ?
C3 C4 H4 119.9 . . ?
C3 C4 C5 120.2(4) . . ?
C5 C4 H4 119.9 . . ?
C4 C5 H5 120.1 . . ?
C6 C5 C4 119.8(5) . . ?
C6 C5 H5 120.1 . . ?
C5 C6 H6 119.4 . . ?
C5 C6 C7 121.1(4) . . ?
C7 C6 H6 119.4 . . ?
C6 C7 H7 119.8 . . ?
C6 C7 C8 120.5(5) . . ?
C8 C7 H7 119.8 . . ?
O3 C8 C3 123.1(3) . . ?
O3 C8 C7 118.3(4) . . ?
C3 C8 C7 118.6(5) . . ?
C10 C9 N3 120.49(19) . . ?
C14 C9 N3 119.6(2) . . ?
C14 C9 C10 119.9(2) . . ?
C9 C10 H10 120.2 . . ?
C9 C10 C11 119.7(2) . . ?
C11 C10 H10 120.2 . . ?
C10 C11 H11 119.8 . . ?
C12 C11 C10 120.5(3) . . ?
C12 C11 H11 119.8 . . ?
C11 C12 H12 120.2 . . ?
C13 C12 C11 119.7(2) . . ?
C13 C12 H12 120.2 . . ?
C12 C13 H13 119.5 . . ?
C12 C13 C14 121.0(3) . . ?
C14 C13 H13 119.5 . . ?
C9 C14 C13 119.2(3) . . ?
C9 C14 H14 120.4 . . ?
C13 C14 H14 120.4 . . ?
C16 C15 P2 120.64(17) . . ?
C16 C15 C20 118.8(2) . . ?
C20 C15 P2 120.48(17) . . ?
C15 C16 H16 119.8 . . ?
C17 C16 C15 120.5(3) . . ?
C17 C16 H16 119.8 . . ?
C16 C17 H17 119.9 . . ?
C18 C17 C16 120.3(3) . . ?
C18 C17 H17 119.9 . . ?
C17 C18 H18 120.1 . . ?
C19 C18 C17 119.9(2) . . ?
C19 C18 H18 120.1 . . ?
C18 C19 H19 119.6 . . ?
C18 C19 C20 120.8(3) . . ?
C20 C19 H19 119.6 . . ?
C15 C20 C19 119.8(3) . . ?
C15 C20 H20 120.1 . . ?
C19 C20 H20 120.1 . . ?
C22 C21 P2 122.64(17) . . ?
C22 C21 C26 118.1(2) . . ?
C26 C21 P2 119.10(17) . . ?
C21 C22 H22 120.0 . . ?
C21 C22 C23 120.1(3) . . ?
C23 C22 H22 120.0 . . ?
C22 C23 H23 119.4 . . ?
C24 C23 C22 121.2(3) . . ?
C24 C23 H23 119.4 . . ?
C23 C24 H24 120.4 . . ?
C25 C24 C23 119.2(3) . . ?
C25 C24 H24 120.4 . . ?
C24 C25 H25 119.8 . . ?
C24 C25 C26 120.3(3) . . ?
C26 C25 H25 119.8 . . ?
C21 C26 C25 121.0(3) . . ?
C21 C26 H26 119.5 . . ?
C25 C26 H26 119.5 . . ?
C28 C27 P2 121.39(15) . . ?
C32 C27 P2 119.86(15) . . ?
C32 C27 C28 118.45(18) . . ?
C27 C28 H28 119.8 . . ?
C29 C28 C27 120.4(2) . . ?
C29 C28 H28 119.8 . . ?
C28 C29 H29 119.6 . . ?
C30 C29 C28 120.7(2) . . ?
C30 C29 H29 119.6 . . ?
C29 C30 H30 120.2 . . ?
C29 C30 C31 119.5(2) . . ?
C31 C30 H30 120.2 . . ?
C30 C31 H31 119.7 . . ?
C30 C31 C32 120.6(2) . . ?
C32 C31 H31 119.7 . . ?
C27 C32 H32 119.8 . . ?
C31 C32 C27 120.3(2) . . ?
C31 C32 H32 119.8 . . ?
C34 C33 P1 115.67(17) . . ?
C38 C33 P1 125.9(2) . . ?
C38 C33 C34 118.4(2) . . ?
C33 C34 H34 119.5 . . ?
C35 C34 C33 121.0(3) . . ?
C35 C34 H34 119.5 . . ?
C34 C35 H35 120.0 . . ?
C36 C35 C34 119.9(3) . . ?
C36 C35 H35 120.0 . . ?
C35 C36 H36 119.9 . . ?
C35 C36 C37 120.2(3) . . ?
C37 C36 H36 119.9 . . ?
C36 C37 H37 119.8 . . ?
C36 C37 C38 120.4(3) . . ?
C38 C37 H37 119.8 . . ?
C33 C38 C37 120.0(3) . . ?
C33 C38 H38 120.0 . . ?
C37 C38 H38 120.0 . . ?
C40 C39 P1 121.41(16) . . ?
C40 C39 C44 119.1(2) . . ?
C44 C39 P1 119.35(17) . . ?
C39 C40 H40 120.0 . . ?
C39 C40 C41 120.0(2) . . ?
C41 C40 H40 120.0 . . ?
C40 C41 H41 119.8 . . ?
C42 C41 C40 120.5(2) . . ?
C42 C41 H41 119.8 . . ?
C41 C42 H42 120.1 . . ?
C43 C42 C41 119.8(2) . . ?
C43 C42 H42 120.1 . . ?
C42 C43 H43 119.8 . . ?
C42 C43 C44 120.5(2) . . ?
C44 C43 H43 119.8 . . ?
C39 C44 H44 119.9 . . ?
C43 C44 C39 120.1(2) . . ?
C43 C44 H44 119.9 . . ?
C46 C45 P1 121.5(2) . . ?
C50 C45 P1 120.57(18) . . ?
C50 C45 C46 117.9(2) . . ?
C45 C46 H46 119.6 . . ?
C47 C46 C45 120.7(3) . . ?
C47 C46 H46 119.6 . . ?
C46 C47 H47 119.9 . . ?
C48 C47 C46 120.2(3) . . ?
C48 C47 H47 119.9 . . ?
C47 C48 H48 120.0 . . ?
C49 C48 C47 120.1(3) . . ?
C49 C48 H48 120.0 . . ?
C48 C49 H49 119.8 . . ?
C48 C49 C50 120.4(3) . . ?
C50 C49 H49 119.8 . . ?
C45 C50 H50 119.7 . . ?
C49 C50 C45 120.6(3) . . ?
C49 C50 H50 119.7 . . ?

loop_
_geom_bond_atom_site_label_1
_geom_bond_atom_site_label_2
_geom_bond_distance
_geom_bond_site_symmetry_2
_geom_bond_publ_flag
Ru1 Cl1 2.4239(5) . ?
Ru1 P1 2.4225(6) . ?
Ru1 P2 2.4103(5) . ?
Ru1 N1 2.0959(17) . ?
Ru1 N3 2.0300(16) . ?
Ru1 C1 1.886(2) . ?
P1 C33 1.840(2) . ?
P1 C39 1.832(2) . ?
P1 C45 1.840(2) . ?
P2 C15 1.8226(19) . ?
P2 C21 1.835(2) . ?
P2 C27 1.8288(19) . ?
O1 C1 1.137(3) . ?
O2 N1 1.302(2) . ?
O3 H3 0.8200 . ?
O3 C8 1.344(5) . ?
N1 C2 1.337(3) . ?
N2 N3 1.296(2) . ?
N2 C2 1.364(3) . ?
N3 C9 1.448(2) . ?
C2 C3 1.482(3) . ?
C3 C4 1.394(5) . ?
C3 C8 1.398(5) . ?
C4 H4 0.9300 . ?
C4 C5 1.396(5) . ?
C5 H5 0.9300 . ?
C5 C6 1.357(9) . ?
C6 H6 0.9300 . ?
C6 C7 1.372(9) . ?
C7 H7 0.9300 . ?
C7 C8 1.407(5) . ?
C9 C10 1.388(3) . ?
C9 C14 1.387(3) . ?
C10 H10 0.9300 . ?
C10 C11 1.390(3) . ?
C11 H11 0.9300 . ?
C11 C12 1.377(4) . ?
C12 H12 0.9300 . ?
C12 C13 1.369(5) . ?
C13 H13 0.9300 . ?
C13 C14 1.393(3) . ?
C14 H14 0.9300 . ?
C15 C16 1.388(3) . ?
C15 C20 1.388(3) . ?
C16 H16 0.9300 . ?
C16 C17 1.388(3) . ?
C17 H17 0.9300 . ?
C17 C18 1.369(5) . ?
C18 H18 0.9300 . ?
C18 C19 1.366(5) . ?
C19 H19 0.9300 . ?
C19 C20 1.395(4) . ?
C20 H20 0.9300 . ?
C21 C22 1.367(3) . ?
C21 C26 1.381(3) . ?
C22 H22 0.9300 . ?
C22 C23 1.392(4) . ?
C23 H23 0.9300 . ?
C23 C24 1.362(5) . ?
C24 H24 0.9300 . ?
C24 C25 1.349(4) . ?
C25 H25 0.9300 . ?
C25 C26 1.390(4) . ?
C26 H26 0.9300 . ?
C27 C28 1.394(3) . ?
C27 C32 1.392(3) . ?
C28 H28 0.9300 . ?
C28 C29 1.384(3) . ?
C29 H29 0.9300 . ?
C29 C30 1.372(3) . ?
C30 H30 0.9300 . ?
C30 C31 1.376(3) . ?
C31 H31 0.9300 . ?
C31 C32 1.387(3) . ?
C32 H32 0.9300 . ?
C33 C34 1.394(4) . ?
C33 C38 1.391(3) . ?
C34 H34 0.9300 . ?
C34 C35 1.385(4) . ?
C35 H35 0.9300 . ?
C35 C36 1.370(5) . ?
C36 H36 0.9300 . ?
C36 C37 1.371(5) . ?
C37 H37 0.9300 . ?
C37 C38 1.398(4) . ?
C38 H38 0.9300 . ?
C39 C40 1.389(3) . ?
C39 C44 1.396(3) . ?
C40 H40 0.9300 . ?
C40 C41 1.393(3) . ?
C41 H41 0.9300 . ?
C41 C42 1.380(4) . ?
C42 H42 0.9300 . ?
C42 C43 1.373(4) . ?
C43 H43 0.9300 . ?
C43 C44 1.389(3) . ?
C44 H44 0.9300 . ?
C45 C46 1.402(3) . ?
C45 C50 1.394(4) . ?
C46 H46 0.9300 . ?
C46 C47 1.385(4) . ?
C47 H47 0.9300 . ?
C47 C48 1.375(5) . ?
C48 H48 0.9300 . ?
C48 C49 1.368(5) . ?
C49 H49 0.9300 . ?
C49 C50 1.392(4) . ?
C50 H50 0.9300 . ?

loop_
_geom_torsion_atom_site_label_1
_geom_torsion_atom_site_label_2
_geom_torsion_atom_site_label_3
_geom_torsion_atom_site_label_4
_geom_torsion
_geom_torsion_site_symmetry_1
_geom_torsion_site_symmetry_2
_geom_torsion_site_symmetry_3
_geom_torsion_site_symmetry_4
_geom_torsion_publ_flag
Ru1 P1 C33 C34 -72.27(19) . . . . ?
Ru1 P1 C33 C38 106.3(2) . . . . ?
Ru1 P1 C39 C40 -31.6(2) . . . . ?
Ru1 P1 C39 C44 153.00(16) . . . . ?
Ru1 P1 C45 C46 -67.1(2) . . . . ?
Ru1 P1 C45 C50 110.5(2) . . . . ?
Ru1 P2 C15 C16 83.55(19) . . . . ?
Ru1 P2 C15 C20 -93.03(19) . . . . ?
Ru1 P2 C21 C22 -5.5(3) . . . . ?
Ru1 P2 C21 C26 179.3(2) . . . . ?
Ru1 P2 C27 C28 -145.54(15) . . . . ?
Ru1 P2 C27 C32 40.94(18) . . . . ?
Ru1 N1 C2 N2 1.2(3) . . . . ?
Ru1 N1 C2 C3 -177.9(2) . . . . ?
Ru1 N3 C9 C10 -35.6(3) . . . . ?
Ru1 N3 C9 C14 145.20(18) . . . . ?
P1 C33 C34 C35 -179.5(2) . . . . ?
P1 C33 C38 C37 -179.3(2) . . . . ?
P1 C39 C40 C41 -173.58(19) . . . . ?
P1 C39 C44 C43 174.1(2) . . . . ?
P1 C45 C46 C47 179.7(3) . . . . ?
P1 C45 C50 C49 -178.3(2) . . . . ?
P2 C15 C16 C17 -178.6(2) . . . . ?
P2 C15 C20 C19 177.9(2) . . . . ?
P2 C21 C22 C23 -176.9(3) . . . . ?
P2 C21 C26 C25 176.8(3) . . . . ?
P2 C27 C28 C29 -174.39(17) . . . . ?
P2 C27 C32 C31 174.85(17) . . . . ?
O2 N1 C2 N2 -179.8(2) . . . . ?
O2 N1 C2 C3 1.1(4) . . . . ?
N1 C2 C3 C4 136.3(3) . . . . ?
N1 C2 C3 C8 -47.4(4) . . . . ?
N2 N3 C9 C10 146.6(2) . . . . ?
N2 N3 C9 C14 -32.6(3) . . . . ?
N2 C2 C3 C4 -42.8(3) . . . . ?
N2 C2 C3 C8 133.6(3) . . . . ?
N3 N2 C2 N1 0.2(3) . . . . ?
N3 N2 C2 C3 179.3(2) . . . . ?
N3 C9 C10 C11 -178.5(2) . . . . ?
N3 C9 C14 C13 -179.6(2) . . . . ?
C2 N2 N3 Ru1 -1.5(3) . . . . ?
C2 N2 N3 C9 176.56(19) . . . . ?
C2 C3 C4 C5 174.2(3) . . . . ?
C2 C3 C8 O3 5.5(5) . . . . ?
C2 C3 C8 C7 -172.4(3) . . . . ?
C3 C4 C5 C6 -1.1(5) . . . . ?
C4 C3 C8 O3 -178.2(3) . . . . ?
C4 C3 C8 C7 3.8(5) . . . . ?
C4 C5 C6 C7 2.8(7) . . . . ?
C5 C6 C7 C8 -1.2(7) . . . . ?
C6 C7 C8 O3 179.8(4) . . . . ?
C6 C7 C8 C3 -2.1(6) . . . . ?
C8 C3 C4 C5 -2.3(4) . . . . ?
C9 C10 C11 C12 -1.6(4) . . . . ?
C10 C9 C14 C13 1.2(4) . . . . ?
C10 C11 C12 C13 0.6(5) . . . . ?
C11 C12 C13 C14 1.4(5) . . . . ?
C12 C13 C14 C9 -2.3(4) . . . . ?
C14 C9 C10 C11 0.7(4) . . . . ?
C15 P2 C21 C22 -128.7(2) . . . . ?
C15 P2 C21 C26 56.1(3) . . . . ?
C15 P2 C27 C28 -23.31(19) . . . . ?
C15 P2 C27 C32 163.17(16) . . . . ?
C15 C16 C17 C18 0.9(4) . . . . ?
C16 C15 C20 C19 1.2(4) . . . . ?
C16 C17 C18 C19 0.8(5) . . . . ?
C17 C18 C19 C20 -1.5(5) . . . . ?
C18 C19 C20 C15 0.5(5) . . . . ?
C20 C15 C16 C17 -1.9(4) . . . . ?
C21 P2 C15 C16 -147.29(19) . . . . ?
C21 P2 C15 C20 36.1(2) . . . . ?
C21 P2 C27 C28 83.22(18) . . . . ?
C21 P2 C27 C32 -90.30(17) . . . . ?
C21 C22 C23 C24 0.3(6) . . . . ?
C22 C21 C26 C25 1.4(5) . . . . ?
C22 C23 C24 C25 1.4(7) . . . . ?
C23 C24 C25 C26 -1.7(7) . . . . ?
C24 C25 C26 C21 0.3(7) . . . . ?
C26 C21 C22 C23 -1.6(5) . . . . ?
C27 P2 C15 C16 -42.9(2) . . . . ?
C27 P2 C15 C20 140.57(19) . . . . ?
C27 P2 C21 C22 124.0(2) . . . . ?
C27 P2 C21 C26 -51.3(3) . . . . ?
C27 C28 C29 C30 0.2(3) . . . . ?
C28 C27 C32 C31 1.1(3) . . . . ?
C28 C29 C30 C31 0.0(3) . . . . ?
C29 C30 C31 C32 0.4(4) . . . . ?
C30 C31 C32 C27 -1.0(3) . . . . ?
C32 C27 C28 C29 -0.8(3) . . . . ?
C33 P1 C39 C40 -153.98(18) . . . . ?
C33 P1 C39 C44 30.7(2) . . . . ?
C33 P1 C45 C46 57.8(2) . . . . ?
C33 P1 C45 C50 -124.6(2) . . . . ?
C33 C34 C35 C36 -1.5(5) . . . . ?
C34 C33 C38 C37 -0.8(4) . . . . ?
C34 C35 C36 C37 0.1(6) . . . . ?
C35 C36 C37 C38 1.0(6) . . . . ?
C36 C37 C38 C33 -0.6(5) . . . . ?
C38 C33 C34 C35 1.8(4) . . . . ?
C39 P1 C33 C34 54.5(2) . . . . ?
C39 P1 C33 C38 -127.0(2) . . . . ?
C39 P1 C45 C46 164.6(2) . . . . ?
C39 P1 C45 C50 -17.8(2) . . . . ?
C39 C40 C41 C42 -0.7(4) . . . . ?
C40 C39 C44 C43 -1.4(4) . . . . ?
C40 C41 C42 C43 -0.8(4) . . . . ?
C41 C42 C43 C44 1.2(4) . . . . ?
C42 C43 C44 C39 -0.1(4) . . . . ?
C44 C39 C40 C41 1.8(3) . . . . ?
C45 P1 C33 C34 161.06(19) . . . . ?
C45 P1 C33 C38 -20.4(2) . . . . ?
C45 P1 C39 C40 94.46(19) . . . . ?
C45 P1 C39 C44 -80.9(2) . . . . ?
C45 C46 C47 C48 -2.0(6) . . . . ?
C46 C45 C50 C49 -0.6(4) . . . . ?
C46 C47 C48 C49 0.5(6) . . . . ?
C47 C48 C49 C50 0.9(6) . . . . ?
C48 C49 C50 C45 -0.9(5) . . . . ?
C50 C45 C46 C47 2.0(5) . . . . ?
